data_4070892
loop_
_publ_author_name
'Shaffer, Andrew R.'
'Schmidt, Joseph A. R.'

_publ_section_title
;
 Palladium(II) 3-Iminophosphine Complexes as Intermolecular Hydroamination
 Catalysts for the Formation of Imines and Enamines
;
_journal_issue 6
_journal_name_full Organometallics
_journal_page_first 1259
_journal_paper_doi 10.1021/om701106q
_journal_volume 27
_journal_year 2008
_chemical_formula_sum 'C26 H31 F3 N O3 P Pd S'
_chemical_formula_weight 631.95
_chemical_name_systematic
; 
 ? 
;
_space_group_IT_number 14
_symmetry_cell_setting monoclinic
_symmetry_Int_Tables_number 14
_symmetry_space_group_name_Hall '-P 2ybc'
_symmetry_space_group_name_H-M 'P 1 21/c 1'
_atom_sites_solution_hydrogens geom
_atom_sites_solution_primary direct
_atom_sites_solution_secondary difmap
_audit_creation_method SHELXL-97
_cell_angle_alpha 90.00
_cell_angle_beta 99.783(1)
_cell_angle_gamma 90.00
_cell_formula_units_Z 4
_cell_length_a 11.2833(5)
_cell_length_b 8.8106(4)
_cell_length_c 26.981(1)
_cell_measurement_reflns_used 8849
_cell_measurement_temperature 140(2)
_cell_measurement_theta_max 28.1
_cell_measurement_theta_min 2.4
_cell_volume 2643.25(19)
_computing_cell_refinement 'Bruker SAINT v6.22'
_computing_data_collection 'Bruker SMART v5.625'
_computing_data_reduction 'Bruker SAINT v6.22'
_computing_structure_refinement 'SHELXL-97 (Sheldrick, 1997)'
_computing_structure_solution 'SHELXS-97 (Sheldrick, 1990)'
_diffrn_ambient_temperature 140(2)
_diffrn_measured_fraction_theta_full 1.000
_diffrn_measured_fraction_theta_max 1.000
_diffrn_measurement_device_type 'SMART CCD'
_diffrn_measurement_method \w-scan
_diffrn_radiation_monochromator graphite
_diffrn_radiation_source 'fine-focus sealed tube'
_diffrn_radiation_type MoK\a
_diffrn_radiation_wavelength 0.71073
_diffrn_reflns_av_R_equivalents 0.0303
_diffrn_reflns_av_sigmaI/netI 0.0239
_diffrn_reflns_limit_h_max 15
_diffrn_reflns_limit_h_min -14
_diffrn_reflns_limit_k_max 11
_diffrn_reflns_limit_k_min -11
_diffrn_reflns_limit_l_max 35
_diffrn_reflns_limit_l_min -35
_diffrn_reflns_number 29066
_diffrn_reflns_theta_full 26.00
_diffrn_reflns_theta_max 28.30
_diffrn_reflns_theta_min 1.53
_exptl_absorpt_coefficient_mu 0.892
_exptl_absorpt_correction_T_max 1.000
_exptl_absorpt_correction_T_min 0.875
_exptl_absorpt_correction_type empirical
_exptl_absorpt_process_details SADABS
_exptl_crystal_colour yellow
_exptl_crystal_density_diffrn 1.588
_exptl_crystal_density_method 'not measured'
_exptl_crystal_description needle
_exptl_crystal_F_000 1288
_exptl_crystal_size_max 0.30
_exptl_crystal_size_mid 0.08
_exptl_crystal_size_min 0.06
_refine_diff_density_max 0.641
_refine_diff_density_min -0.528
_refine_diff_density_rms 0.075
_refine_ls_extinction_method none
_refine_ls_goodness_of_fit_ref 1.043
_refine_ls_hydrogen_treatment constr
_refine_ls_matrix_type full
_refine_ls_number_parameters 325
_refine_ls_number_reflns 6557
_refine_ls_number_restraints 0
_refine_ls_restrained_S_all 1.043
_refine_ls_R_factor_all 0.0348
_refine_ls_R_factor_gt 0.0286
_refine_ls_shift/su_max 0.001
_refine_ls_shift/su_mean 0.000
_refine_ls_structure_factor_coef Fsqd
_refine_ls_weighting_details 'calc w=1/[\s^2^(Fo^2^)+(0.0321P)^2^+1.8391P] where P=(Fo^2^+2Fc^2^)/3'
_refine_ls_weighting_scheme calc
_refine_ls_wR_factor_gt 0.0647
_refine_ls_wR_factor_ref 0.0670
_reflns_number_gt 5817
_reflns_number_total 6557
_reflns_threshold_expression >2sigma(I)
_cod_data_source_file om701106q.cif
_cod_data_source_block '[(3IP)Pd(allyl)][OTf]'
_cod_depositor_comments
;
The following automatic conversions were performed:

'_symmetry_cell_setting' value 'Monoclinic' changed to 'monoclinic'
according to /home/saulius/struct/CIF-dictionaries/cif_core.dic
dictionary named 'cif_core.dic' version 2.4.1 from 2010-06-29.

Automatic conversion script
Id: cif_fix_values 1715 2011-07-08 13:25:40Z adriana 
;
_cod_original_cell_volume 2643.3(2)
_cod_original_sg_symbol_H-M P2(1)/c
_cod_database_code 4070892

loop_
_symmetry_equiv_pos_as_xyz
'x, y, z'
'-x, y+1/2, -z+1/2'
'-x, -y, -z'
'x, -y-1/2, z-1/2'

loop_
_atom_site_label
_atom_site_type_symbol
_atom_site_fract_x
_atom_site_fract_y
_atom_site_fract_z
_atom_site_U_iso_or_equiv
_atom_site_adp_type
_atom_site_occupancy
_atom_site_symmetry_multiplicity
_atom_site_calc_flag
_atom_site_refinement_flags
Pd1 Pd 0.095356(12) 0.323145(16) 0.138473(5) 0.01663(5) Uani 1 1 d .
P1 P 0.26249(4) 0.45655(6) 0.129916(18) 0.01664(10) Uani 1 1 d .
S1 S -0.23373(5) 0.77832(6) 0.10467(2) 0.02670(12) Uani 1 1 d .
O2 O -0.33566(16) 0.7840(2) 0.13042(6) 0.0374(4) Uani 1 1 d .
C3 C 0.31658(16) 0.5385(2) 0.19123(7) 0.0182(4) Uani 1 1 d .
C14 C 0.5828(2) 0.1753(3) 0.09707(8) 0.0268(4) Uani 1 1 d .
H14A H 0.6475 0.1169 0.0910 0.032 Uiso 1 1 calc R
C5 C 0.4348(2) 0.6807(3) 0.25771(8) 0.0277(4) Uani 1 1 d .
H5A H 0.5181 0.6479 0.2643 0.033 Uiso 1 1 calc R
H5B H 0.4294 0.7803 0.2725 0.033 Uiso 1 1 calc R
F2 F -0.37648(15) 0.8546(2) 0.02203(6) 0.0508(4) Uani 1 1 d .
N1 N 0.16997(14) 0.24932(18) 0.21285(6) 0.0180(3) Uani 1 1 d .
C18 C 0.1412(2) 0.7150(2) 0.09394(8) 0.0251(4) Uani 1 1 d .
H18A H 0.0922 0.6906 0.1173 0.030 Uiso 1 1 calc R
C12 C 0.37498(19) 0.1955(2) 0.10563(7) 0.0223(4) Uani 1 1 d .
H12A H 0.3001 0.1507 0.1050 0.027 Uiso 1 1 calc R
C1 C 0.24550(18) 0.3277(2) 0.24354(7) 0.0208(4) Uani 1 1 d .
H1A H 0.2694 0.2861 0.2753 0.025 Uiso 1 1 calc R
C17 C 0.23858(18) 0.6214(2) 0.08886(7) 0.0196(4) Uani 1 1 d .
F1 F -0.22019(16) 0.7298(2) 0.01009(6) 0.0498(4) Uani 1 1 d .
C15 C 0.59764(19) 0.3290(3) 0.10639(8) 0.0276(4) Uani 1 1 d .
H15A H 0.6721 0.3738 0.1061 0.033 Uiso 1 1 calc R
C4 C 0.3875(2) 0.6852(2) 0.20074(8) 0.0260(4) Uani 1 1 d .
H4A H 0.3362 0.7728 0.1918 0.031 Uiso 1 1 calc R
H4B H 0.4532 0.6879 0.1818 0.031 Uiso 1 1 calc R
C11 C 0.38998(17) 0.3507(2) 0.11557(7) 0.0181(4) Uani 1 1 d .
C7 C 0.13586(18) 0.0942(2) 0.23045(7) 0.0211(4) Uani 1 1 d .
C16 C 0.50267(18) 0.4167(2) 0.11621(8) 0.0236(4) Uani 1 1 d .
H16A H 0.5139 0.5196 0.1232 0.028 Uiso 1 1 calc R
C2 C 0.29860(17) 0.4748(2) 0.23454(7) 0.0198(4) Uani 1 1 d .
C25 C -0.00154(19) 0.3816(3) 0.06745(8) 0.0287(5) Uani 1 1 d .
H25A H -0.0423 0.4789 0.0652 0.034 Uiso 1 1 calc R
H25B H 0.0377 0.3606 0.0389 0.034 Uiso 1 1 calc R
C10 C 0.2344(2) 0.0227(2) 0.26918(8) 0.0269(4) Uani 1 1 d .
H10A H 0.3062 0.0115 0.2549 0.040 Uiso 1 1 calc R
H10B H 0.2083 -0.0751 0.2787 0.040 Uiso 1 1 calc R
H10C H 0.2506 0.0868 0.2983 0.040 Uiso 1 1 calc R
O3 O -0.15563(18) 0.6497(2) 0.11753(7) 0.0443(5) Uani 1 1 d .
C26 C -0.3030(2) 0.7420(3) 0.03985(8) 0.0318(5) Uani 1 1 d .
F3 F -0.36688(17) 0.6148(2) 0.03509(6) 0.0594(5) Uani 1 1 d .
C13 C 0.4716(2) 0.1081(2) 0.09675(8) 0.0264(4) Uani 1 1 d .
H13A H 0.4617 0.0046 0.0906 0.032 Uiso 1 1 calc R
C9 C 0.1140(2) -0.0084(2) 0.18437(8) 0.0288(5) Uani 1 1 d .
H9A H 0.1870 -0.0181 0.1708 0.043 Uiso 1 1 calc R
H9B H 0.0525 0.0349 0.1594 0.043 Uiso 1 1 calc R
H9C H 0.0888 -0.1068 0.1938 0.043 Uiso 1 1 calc R
C19 C 0.1171(2) 0.8439(2) 0.06443(8) 0.0313(5) Uani 1 1 d .
H19A H 0.0517 0.9050 0.0677 0.038 Uiso 1 1 calc R
C20 C 0.1904(2) 0.8816(3) 0.03010(8) 0.0332(5) Uani 1 1 d .
H20A H 0.1753 0.9691 0.0108 0.040 Uiso 1 1 calc R
C6 C 0.3552(2) 0.5677(3) 0.27948(8) 0.0290(5) Uani 1 1 d .
H6A H 0.4026 0.5041 0.3047 0.035 Uiso 1 1 calc R
H6B H 0.2943 0.6198 0.2945 0.035 Uiso 1 1 calc R
C22 C 0.3101(2) 0.6580(3) 0.05339(8) 0.0263(4) Uani 1 1 d .
H22A H 0.3736 0.5952 0.0489 0.032 Uiso 1 1 calc R
C8 C 0.0213(2) 0.1144(3) 0.25316(9) 0.0294(5) Uani 1 1 d .
H8A H 0.0379 0.1794 0.2821 0.044 Uiso 1 1 calc R
H8B H -0.0054 0.0172 0.2630 0.044 Uiso 1 1 calc R
H8C H -0.0403 0.1592 0.2286 0.044 Uiso 1 1 calc R
O1 O -0.17421(17) 0.9203(2) 0.10105(8) 0.0463(5) Uani 1 1 d .
C24 C -0.06319(19) 0.2591(3) 0.08514(9) 0.0305(5) Uani 1 1 d .
H24A H -0.0654 0.1606 0.0681 0.037 Uiso 1 1 calc R
C23 C -0.10093(18) 0.2696(3) 0.13041(9) 0.0294(5) Uani 1 1 d .
H23A H -0.1221 0.1754 0.1453 0.035 Uiso 1 1 calc R
H23B H -0.1541 0.3534 0.1346 0.035 Uiso 1 1 calc R
C21 C 0.2859(2) 0.7892(3) 0.02457(9) 0.0335(5) Uani 1 1 d .
H21A H 0.3348 0.8147 0.0014 0.040 Uiso 1 1 calc R

loop_
_atom_site_aniso_label
_atom_site_aniso_U_11
_atom_site_aniso_U_22
_atom_site_aniso_U_33
_atom_site_aniso_U_23
_atom_site_aniso_U_13
_atom_site_aniso_U_12
Pd1 0.01398(7) 0.01815(8) 0.01745(8) -0.00099(5) 0.00176(5) -0.00030(5)
P1 0.0158(2) 0.0181(2) 0.0161(2) -0.00030(18) 0.00316(17) 0.00021(18)
S1 0.0302(3) 0.0255(3) 0.0237(3) -0.0027(2) 0.0026(2) 0.0064(2)
O2 0.0417(10) 0.0473(10) 0.0245(8) -0.0012(7) 0.0096(7) 0.0118(8)
C3 0.0151(8) 0.0181(9) 0.0210(9) -0.0027(7) 0.0020(7) 0.0013(7)
C14 0.0257(10) 0.0339(12) 0.0209(10) 0.0019(9) 0.0046(8) 0.0130(9)
C5 0.0242(10) 0.0276(11) 0.0300(11) -0.0064(9) 0.0011(8) -0.0031(9)
F2 0.0517(10) 0.0649(11) 0.0323(8) 0.0097(7) -0.0027(7) 0.0124(8)
N1 0.0174(8) 0.0184(8) 0.0192(8) 0.0000(6) 0.0057(6) 0.0012(6)
C18 0.0282(11) 0.0237(10) 0.0236(10) -0.0018(8) 0.0047(8) 0.0040(8)
C12 0.0231(10) 0.0243(10) 0.0195(9) -0.0018(8) 0.0034(8) -0.0004(8)
C1 0.0234(9) 0.0227(9) 0.0167(9) 0.0000(7) 0.0050(7) 0.0022(8)
C17 0.0227(9) 0.0174(9) 0.0179(9) -0.0004(7) 0.0006(7) -0.0017(7)
F1 0.0643(11) 0.0583(10) 0.0331(8) 0.0004(7) 0.0267(7) 0.0047(9)
C15 0.0187(9) 0.0349(12) 0.0297(11) 0.0049(9) 0.0058(8) 0.0032(9)
C4 0.0276(10) 0.0232(10) 0.0272(11) -0.0029(8) 0.0042(8) -0.0058(9)
C11 0.0166(8) 0.0211(9) 0.0166(9) 0.0005(7) 0.0032(7) 0.0028(7)
C7 0.0241(10) 0.0176(9) 0.0228(10) 0.0016(7) 0.0070(8) -0.0021(8)
C16 0.0191(9) 0.0237(10) 0.0277(10) -0.0002(8) 0.0033(8) 0.0014(8)
C2 0.0188(9) 0.0214(9) 0.0189(9) -0.0035(7) 0.0023(7) 0.0001(8)
C25 0.0250(10) 0.0328(12) 0.0252(11) -0.0001(9) -0.0049(8) 0.0019(9)
C10 0.0301(11) 0.0225(10) 0.0280(11) 0.0056(8) 0.0046(9) 0.0009(9)
O3 0.0533(11) 0.0436(10) 0.0376(10) 0.0099(8) 0.0123(8) 0.0259(9)
C26 0.0422(13) 0.0316(12) 0.0233(11) -0.0015(9) 0.0101(10) -0.0073(10)
F3 0.0807(13) 0.0536(10) 0.0448(9) -0.0173(8) 0.0134(9) -0.0342(10)
C13 0.0326(11) 0.0240(10) 0.0223(10) -0.0021(8) 0.0035(8) 0.0060(9)
C9 0.0373(12) 0.0189(10) 0.0301(11) -0.0026(8) 0.0055(9) -0.0025(9)
C19 0.0391(13) 0.0231(11) 0.0285(11) -0.0028(9) -0.0034(9) 0.0085(9)
C20 0.0475(14) 0.0224(11) 0.0248(11) 0.0059(9) -0.0077(10) -0.0048(10)
C6 0.0340(12) 0.0306(11) 0.0211(10) -0.0065(9) 0.0010(9) -0.0062(9)
C22 0.0255(10) 0.0315(11) 0.0223(10) 0.0024(8) 0.0050(8) -0.0001(9)
C8 0.0260(11) 0.0310(12) 0.0338(12) 0.0048(9) 0.0121(9) 0.0000(9)
O1 0.0397(10) 0.0333(10) 0.0630(12) -0.0101(9) 0.0007(9) -0.0061(8)
C24 0.0230(10) 0.0346(12) 0.0298(12) -0.0052(9) -0.0070(9) 0.0010(9)
C23 0.0153(9) 0.0325(11) 0.0381(12) 0.0034(10) -0.0017(9) -0.0011(8)
C21 0.0406(13) 0.0358(13) 0.0237(11) 0.0069(9) 0.0047(10) -0.0086(10)

loop_
_atom_type_symbol
_atom_type_description
_atom_type_scat_dispersion_real
_atom_type_scat_dispersion_imag
_atom_type_scat_source
C C 0.0033 0.0016 'International Tables Vol C Tables 4.2.6.8 and 6.1.1.4'
H H 0.0000 0.0000 'International Tables Vol C Tables 4.2.6.8 and 6.1.1.4'
N N 0.0061 0.0033 'International Tables Vol C Tables 4.2.6.8 and 6.1.1.4'
O O 0.0106 0.0060 'International Tables Vol C Tables 4.2.6.8 and 6.1.1.4'
F F 0.0171 0.0103 'International Tables Vol C Tables 4.2.6.8 and 6.1.1.4'
P P 0.1023 0.0942 'International Tables Vol C Tables 4.2.6.8 and 6.1.1.4'
S S 0.1246 0.1234 'International Tables Vol C Tables 4.2.6.8 and 6.1.1.4'
Pd Pd -0.9988 1.0072 'International Tables Vol C Tables 4.2.6.8 and 6.1.1.4'

loop_
_geom_angle_atom_site_label_1
_geom_angle_atom_site_label_2
_geom_angle_atom_site_label_3
_geom_angle
C25 Pd1 N1 171.62(8)
C25 Pd1 C24 38.49(9)
N1 Pd1 C24 133.68(8)
C25 Pd1 C23 67.06(9)
N1 Pd1 C23 104.60(7)
C24 Pd1 C23 35.97(9)
C25 Pd1 P1 95.34(6)
N1 Pd1 P1 92.95(4)
C24 Pd1 P1 132.32(7)
C23 Pd1 P1 157.78(6)
C11 P1 C3 104.11(9)
C11 P1 C17 108.80(9)
C3 P1 C17 103.28(9)
C11 P1 Pd1 117.36(7)
C3 P1 Pd1 105.69(6)
C17 P1 Pd1 115.87(7)
O1 S1 O3 115.40(12)
O1 S1 O2 115.11(12)
O3 S1 O2 114.61(11)
O1 S1 C26 102.60(11)
O3 S1 C26 103.80(11)
O2 S1 C26 102.81(11)
C2 C3 C4 111.20(17)
C2 C3 P1 123.42(15)
C4 C3 P1 125.38(15)
C15 C14 C13 120.10(19)
C6 C5 C4 105.94(17)
C1 N1 C7 117.29(16)
C1 N1 Pd1 123.58(14)
C7 N1 Pd1 119.11(12)
C19 C18 C17 120.4(2)
C13 C12 C11 120.2(2)
N1 C1 C2 127.89(18)
C22 C17 C18 119.23(19)
C22 C17 P1 124.12(16)
C18 C17 P1 116.66(15)
C16 C15 C14 120.5(2)
C3 C4 C5 103.30(17)
C16 C11 C12 119.36(18)
C16 C11 P1 122.54(15)
C12 C11 P1 118.04(15)
N1 C7 C9 107.07(16)
N1 C7 C10 113.06(16)
C9 C7 C10 108.19(17)
N1 C7 C8 107.24(16)
C9 C7 C8 111.42(18)
C10 C7 C8 109.87(17)
C15 C16 C11 119.9(2)
C3 C2 C1 129.82(18)
C3 C2 C6 111.49(18)
C1 C2 C6 118.35(17)
C24 C25 Pd1 73.40(13)
F3 C26 F2 107.5(2)
F3 C26 F1 107.3(2)
F2 C26 F1 107.46(19)
F3 C26 S1 112.29(16)
F2 C26 S1 110.88(16)
F1 C26 S1 111.22(17)
C14 C13 C12 119.9(2)
C20 C19 C18 120.0(2)
C21 C20 C19 119.9(2)
C2 C6 C5 103.92(17)
C17 C22 C21 119.7(2)
C23 C24 C25 119.9(2)
C23 C24 Pd1 74.70(13)
C25 C24 Pd1 68.11(12)
C24 C23 Pd1 69.33(13)
C20 C21 C22 120.8(2)

loop_
_geom_bond_atom_site_label_1
_geom_bond_atom_site_label_2
_geom_bond_distance
Pd1 C25 2.102(2)
Pd1 N1 2.1413(16)
Pd1 C24 2.171(2)
Pd1 C23 2.239(2)
Pd1 P1 2.2670(5)
P1 C11 1.8106(19)
P1 C3 1.8130(19)
P1 C17 1.819(2)
S1 O1 1.4306(19)
S1 O3 1.4414(17)
S1 O2 1.4421(18)
S1 C26 1.819(2)
C3 C2 1.342(3)
C3 C4 1.519(3)
C14 C15 1.383(3)
C14 C13 1.386(3)
C5 C6 1.524(3)
C5 C4 1.539(3)
F2 C26 1.329(3)
N1 C1 1.284(3)
N1 C7 1.518(2)
C18 C19 1.387(3)
C18 C17 1.399(3)
C12 C13 1.389(3)
C12 C11 1.398(3)
C1 C2 1.465(3)
C17 C22 1.390(3)
F1 C26 1.336(3)
C15 C16 1.383(3)
C11 C16 1.396(3)
C7 C9 1.523(3)
C7 C10 1.526(3)
C7 C8 1.532(3)
C2 C6 1.512(3)
C25 C24 1.410(3)
C26 F3 1.327(3)
C19 C20 1.383(4)
C20 C21 1.379(4)
C22 C21 1.394(3)
C24 C23 1.363(3)
